data_7009923
loop_
_publ_author_name
'Casnati, Alessandro'
'Baldini, Laura'
'Pelizzi, Nicola'
'Rissanen, Kari'
'Ugozzoli, Franco'
'Ungaro, Rocco'

_publ_section_title
;
 Strontium complexes of calixarene amides in the solid state:
 structural dependence on the ligand size and on the counter ions
;
_journal_issue 19
_journal_name_full 'Journal of the Chemical Society, Dalton Transactions'
_journal_page_first 3411
_journal_paper_doi 10.1039/b004402o
_journal_year 2000
_chemical_formula_sum 'C78 H100 N10 O36 Sr'
_chemical_formula_weight 1841.30
_chemical_name_systematic
; 
 ? 
;
_space_group_IT_number 2
_symmetry_space_group_name_Hall '-P 1'
_symmetry_space_group_name_H-M 'P -1'
_atom_sites_solution_hydrogens geom
_atom_sites_solution_primary direct
_atom_sites_solution_secondary difmap
_audit_creation_method SHELXL-97
_cell_angle_alpha 101.115(12)
_cell_angle_beta 111.009(10)
_cell_angle_gamma 104.356(13)
_cell_formula_units_Z 2
_cell_length_a 16.0449(18)
_cell_length_b 16.769(3)
_cell_length_c 18.527(2)
_cell_measurement_temperature 293(2)
_cell_volume 4283.9(12)
_computing_structure_refinement 'SHELXL-97 (Sheldrick, 1997)'
_computing_structure_solution 'SHELXS-97 (Sheldrick, 1990)'
_diffrn_ambient_temperature 293(2)
_diffrn_measured_fraction_theta_full 0.705
_diffrn_measured_fraction_theta_max 0.705
_diffrn_radiation_monochromator graphite
_diffrn_radiation_source 'fine-focus sealed tube'
_diffrn_radiation_type MoK\a
_diffrn_radiation_wavelength 0.71073
_diffrn_reflns_av_R_equivalents 0.0409
_diffrn_reflns_av_sigmaI/netI 0.1244
_diffrn_reflns_limit_h_max 10
_diffrn_reflns_limit_h_min 0
_diffrn_reflns_limit_k_max 19
_diffrn_reflns_limit_k_min -19
_diffrn_reflns_limit_l_max 20
_diffrn_reflns_limit_l_min -22
_diffrn_reflns_number 11188
_diffrn_reflns_theta_full 24.97
_diffrn_reflns_theta_max 24.97
_diffrn_reflns_theta_min 2.04
_exptl_absorpt_coefficient_mu 0.725
_exptl_crystal_density_diffrn 1.427
_exptl_crystal_density_method 'not measured'
_exptl_crystal_F_000 1928
_refine_diff_density_max 0.351
_refine_diff_density_min -0.352
_refine_diff_density_rms 0.064
_refine_ls_extinction_method none
_refine_ls_goodness_of_fit_ref 0.938
_refine_ls_hydrogen_treatment mixed
_refine_ls_matrix_type full
_refine_ls_number_parameters 1136
_refine_ls_number_reflns 10595
_refine_ls_number_restraints 0
_refine_ls_restrained_S_all 0.938
_refine_ls_R_factor_all 0.1175
_refine_ls_R_factor_gt 0.0526
_refine_ls_shift/su_max 0.008
_refine_ls_shift/su_mean 0.000
_refine_ls_structure_factor_coef Fsqd
_refine_ls_weighting_details 'w=1/[\s^2^(Fo^2^)+(0.0485P)^2^+0.0000P] where P=(Fo^2^+2Fc^2^)/3'
_refine_ls_weighting_scheme calc
_refine_ls_wR_factor_gt 0.0958
_refine_ls_wR_factor_ref 0.1088
_reflns_number_gt 6002
_reflns_number_total 10595
_reflns_threshold_expression >2sigma(I)
_cod_data_source_file b004402o.txt
_cod_data_source_block ComplexI
_cod_depositor_comments
;
The following automatic conversions were performed:

'_refine_ls_weighting_scheme' value 'calc
w=1/[\s^2^(Fo^2^)+(0.0485P)^2^+0.0000P] where P=(Fo^2^+2Fc^2^)/3' was
changed to 'calc'. New tag '_refine_ls_weighting_details' was
created. The value of the new tag was set to
'w=1/[\s^2^(Fo^2^)+(0.0485P)^2^+0.0000P] where P=(Fo^2^+2Fc^2^)/3'.

Automatic conversion script
Id: cif_fix_values 3143 2015-03-26 13:38:13Z robertas 
;
_cod_original_cell_volume 4284.0(11)
_cod_database_code 7009923

loop_
_symmetry_equiv_pos_as_xyz
'x, y, z'
'-x, -y, -z'

loop_
_atom_site_label
_atom_site_type_symbol
_atom_site_fract_x
_atom_site_fract_y
_atom_site_fract_z
_atom_site_U_iso_or_equiv
_atom_site_adp_type
_atom_site_occupancy
_atom_site_calc_flag
_atom_site_refinement_flags
_atom_site_disorder_assembly
_atom_site_disorder_group
Sr1 Sr 0.65094(4) 0.78934(3) 0.73431(3) 0.02212(17) Uani 1 d . . .
C4A C 0.2391(5) 0.5624(3) 0.6716(3) 0.0254(12) Uani 1 d . . .
C3A C 0.2783(4) 0.6479(3) 0.7204(3) 0.0244(15) Uani 1 d . . .
H3A H 0.2386 0.6769 0.7294 0.029 Uiso 1 calc R . .
C2A C 0.3758(4) 0.6911(3) 0.7562(3) 0.0161(15) Uani 1 d . . .
C1A C 0.4339(4) 0.6467(3) 0.7432(3) 0.0150(15) Uani 1 d . . .
C6A C 0.3958(5) 0.5591(3) 0.6945(3) 0.0197(16) Uani 1 d . . .
C5A C 0.2984(5) 0.5195(3) 0.6603(3) 0.0230(16) Uani 1 d . . .
H5A H 0.2717 0.4617 0.6283 0.028 Uiso 1 calc R . .
C7A C 0.4152(4) 0.7864(3) 0.8075(3) 0.0227(14) Uani 1 d . . .
H7A1 H 0.3884 0.7933 0.8466 0.027 Uiso 1 calc R . .
H7A2 H 0.4837 0.8043 0.8374 0.027 Uiso 1 calc R . .
C8A C 0.0842(5) 0.5679(5) 0.6119(5) 0.096(3) Uani 1 d . . .
H8A1 H 0.1085 0.6048 0.5850 0.143 Uiso 1 calc R . .
H8A2 H 0.0837 0.6027 0.6593 0.143 Uiso 1 calc R . .
H8A3 H 0.0206 0.5297 0.5755 0.143 Uiso 1 calc R . .
C12A C 0.5752(4) 0.6817(3) 0.8589(3) 0.0264(17) Uani 1 d . . .
H12E H 0.5424 0.6256 0.8605 0.032 Uiso 1 calc R . .
H12F H 0.5702 0.7261 0.8976 0.032 Uiso 1 calc R . .
C13A C 0.6787(5) 0.6933(3) 0.8810(3) 0.0211(16) Uani 1 d . . .
C14A C 0.8316(5) 0.7074(4) 0.9844(4) 0.051(2) Uani 1 d . . .
H14E H 0.8563 0.7489 0.9606 0.061 Uiso 1 calc R . .
H14F H 0.8615 0.7340 1.0430 0.061 Uiso 1 calc R . .
C15A C 0.8561(5) 0.6291(4) 0.9640(4) 0.072(2) Uani 1 d . . .
H15E H 0.8267 0.6027 0.9060 0.108 Uiso 1 calc R . .
H15F H 0.8336 0.5888 0.9890 0.108 Uiso 1 calc R . .
H15G H 0.9239 0.6451 0.9838 0.108 Uiso 1 calc R . .
C16A C 0.6813(4) 0.6573(3) 1.0045(3) 0.0373(16) Uani 1 d . . .
H16E H 0.6333 0.6836 1.0022 0.045 Uiso 1 calc R . .
H16F H 0.7287 0.6777 1.0606 0.045 Uiso 1 calc R . .
C17A C 0.6350(4) 0.5599(3) 0.9797(3) 0.0483(18) Uani 1 d . . .
H17E H 0.6819 0.5332 0.9819 0.072 Uiso 1 calc R . .
H17F H 0.5856 0.5393 0.9252 0.072 Uiso 1 calc R . .
H17G H 0.6080 0.5455 1.0161 0.072 Uiso 1 calc R . .
N1A N 0.7268(4) 0.6862(3) 0.9538(2) 0.0317(13) Uani 1 d . . .
O3A O 0.1428(3) 0.5185(2) 0.6353(2) 0.0435(12) Uani 1 d . . .
O1A O 0.5324(3) 0.68794(19) 0.77867(18) 0.0219(10) Uani 1 d . . .
O2A O 0.7153(3) 0.70950(19) 0.8347(2) 0.0240(10) Uani 1 d . . .
C4B C 0.2802(5) 0.8990(3) 0.6727(3) 0.0254(12) Uani 1 d . . .
C3B C 0.3469(5) 0.9391(3) 0.6494(3) 0.0196(17) Uani 1 d . . .
H3B H 0.3304 0.9695 0.6126 0.023 Uiso 1 calc R . .
C2B C 0.4378(4) 0.9359(3) 0.6785(3) 0.0166(15) Uani 1 d . . .
C1B C 0.4604(4) 0.8899(3) 0.7342(3) 0.0131(14) Uani 1 d . . .
C6B C 0.3918(4) 0.8440(3) 0.7548(3) 0.0180(15) Uani 1 d . . .
C5B C 0.3012(4) 0.8496(3) 0.7249(3) 0.0211(15) Uani 1 d . . .
H5B H 0.2553 0.8208 0.7394 0.025 Uiso 1 calc R . .
C7B C 0.5087(4) 0.9782(3) 0.6496(3) 0.0190(14) Uani 1 d . . .
H7B1 H 0.5725 0.9918 0.6908 0.023 Uiso 1 calc R . .
H7B2 H 0.5010 1.0322 0.6426 0.023 Uiso 1 calc R . .
C8B C 0.1221(5) 0.8685(4) 0.6630(4) 0.068(2) Uani 1 d . . .
H8B1 H 0.1065 0.8070 0.6432 0.101 Uiso 1 calc R . .
H8B2 H 0.0668 0.8833 0.6380 0.101 Uiso 1 calc R . .
H8B3 H 0.1434 0.8865 0.7209 0.101 Uiso 1 calc R . .
C12B C 0.6074(4) 0.9619(3) 0.8462(3) 0.0262(15) Uani 1 d . . .
H12H H 0.5652 0.9738 0.8700 0.031 Uiso 1 calc R . .
H12I H 0.6375 1.0139 0.8365 0.031 Uiso 1 calc R . .
C13B C 0.6819(4) 0.9363(3) 0.9034(3) 0.0264(14) Uani 1 d . . .
C14B C 0.8261(6) 0.9750(4) 1.0306(4) 0.081(3) Uani 1 d . . .
H14H H 0.8492 0.9433 0.9971 0.097 Uiso 1 calc R . .
H14I H 0.8773 1.0285 1.0672 0.097 Uiso 1 calc R . .
C15B C 0.7950(7) 0.9245(6) 1.0757(5) 0.123(3) Uani 1 d . . .
H15H H 0.7763 0.9580 1.1112 0.185 Uiso 1 calc R . .
H15I H 0.8460 0.9079 1.1073 0.185 Uiso 1 calc R . .
H15L H 0.7417 0.8735 1.0388 0.185 Uiso 1 calc R . .
C16B C 0.7282(5) 1.0761(3) 1.0070(3) 0.051(2) Uani 1 d . . .
H16H H 0.6970 1.0941 0.9609 0.062 Uiso 1 calc R . .
H16I H 0.7903 1.1202 1.0406 0.062 Uiso 1 calc R . .
C17B C 0.6718(6) 1.0704(4) 1.0547(4) 0.081(3) Uani 1 d . . .
H17H H 0.6096 1.0278 1.0215 0.121 Uiso 1 calc R . .
H17I H 0.6662 1.1257 1.0724 0.121 Uiso 1 calc R . .
H17L H 0.7030 1.0540 1.1013 0.121 Uiso 1 calc R . .
N1B N 0.7406(3) 0.9944(3) 0.9773(2) 0.0462(15) Uani 1 d . . .
O3B O 0.1951(3) 0.9110(2) 0.6436(2) 0.0353(12) Uani 1 d . . .
O1B O 0.5543(3) 0.89247(18) 0.77110(18) 0.0197(9) Uani 1 d . . .
O2B O 0.6894(2) 0.86488(19) 0.88212(18) 0.0286(10) Uani 1 d . . .
C4C C 0.4048(4) 0.8518(3) 0.4257(3) 0.0243(10) Uani 1 d . . .
C3C C 0.4722(4) 0.8146(3) 0.4232(3) 0.0227(14) Uani 1 d . . .
H3C H 0.4629 0.7783 0.3741 0.027 Uiso 1 calc R . .
C2C C 0.5531(4) 0.8308(3) 0.4926(3) 0.0183(14) Uani 1 d . . .
C1C C 0.5641(4) 0.8839(3) 0.5661(3) 0.0181(14) Uani 1 d . . .
C6C C 0.4975(4) 0.9214(3) 0.5701(3) 0.0179(14) Uani 1 d . . .
C5C C 0.4174(4) 0.9043(3) 0.4985(3) 0.0239(14) Uani 1 d . . .
H5C H 0.3717 0.9288 0.4999 0.029 Uiso 1 calc R . .
C7C C 0.6308(4) 0.7951(3) 0.4931(3) 0.0276(15) Uani 1 d . . .
H7C1 H 0.6882 0.8432 0.5075 0.033 Uiso 1 calc R . .
H7C2 H 0.6441 0.7677 0.5356 0.033 Uiso 1 calc R . .
C8C C 0.3078(4) 0.7873(3) 0.2822(3) 0.0475(18) Uani 1 d . . .
H8C1 H 0.3599 0.8104 0.2694 0.071 Uiso 1 calc R . .
H8C2 H 0.2497 0.7856 0.2409 0.071 Uiso 1 calc R . .
H8C3 H 0.3031 0.7298 0.2846 0.071 Uiso 1 calc R . .
C12C C 0.7246(3) 0.9684(3) 0.6567(3) 0.0240(15) Uani 1 d . . .
H12M H 0.7056 1.0162 0.6434 0.029 Uiso 1 calc R . .
H12N H 0.7591 0.9531 0.6258 0.029 Uiso 1 calc R . .
C13C C 0.7868(4) 0.9939(3) 0.7468(3) 0.0220(14) Uani 1 d . . .
C14C C 0.8938(5) 1.1193(3) 0.7334(3) 0.0334(17) Uani 1 d . . .
H14M H 0.9085 1.1797 0.7613 0.040 Uiso 1 calc R . .
H14N H 0.8414 1.1038 0.6803 0.040 Uiso 1 calc R . .
C15C C 0.9790(5) 1.1085(3) 0.7225(3) 0.048(2) Uani 1 d . . .
H15M H 1.0325 1.1282 0.7747 0.073 Uiso 1 calc R . .
H15N H 0.9935 1.1419 0.6891 0.073 Uiso 1 calc R . .
H15O H 0.9657 1.0485 0.6968 0.073 Uiso 1 calc R . .
C16C C 0.9238(4) 1.0927(3) 0.8671(3) 0.0386(17) Uani 1 d . . .
H16M H 0.9896 1.1182 0.8769 0.046 Uiso 1 calc R . .
H16N H 0.9181 1.0422 0.8857 0.046 Uiso 1 calc R . .
C17C C 0.8978(5) 1.1574(4) 0.9156(4) 0.074(2) Uani 1 d . . .
H17M H 0.9059 1.2085 0.8990 0.111 Uiso 1 calc R . .
H17N H 0.9384 1.1723 0.9724 0.111 Uiso 1 calc R . .
H17O H 0.8327 1.1324 0.9061 0.111 Uiso 1 calc R . .
N1C N 0.8638(3) 1.0656(2) 0.7801(2) 0.0280(12) Uani 1 d . . .
O3C O 0.3238(2) 0.8409(2) 0.35883(18) 0.0323(10) Uani 1 d . . .
O1C O 0.6424(2) 0.89541(17) 0.63740(17) 0.0183(9) Uani 1 d . . .
O2C O 0.7647(2) 0.94894(19) 0.78759(18) 0.0275(10) Uani 1 d . . .
C4D C 0.5882(4) 0.6985(3) 0.2752(3) 0.0243(10) Uani 1 d . . .
C3D C 0.5681(4) 0.6114(3) 0.2681(3) 0.0266(15) Uani 1 d . . .
H3D H 0.5547 0.5721 0.2190 0.032 Uiso 1 calc R . .
C2D C 0.5674(4) 0.5819(3) 0.3328(3) 0.0215(14) Uani 1 d . . .
C1D C 0.5879(4) 0.6418(3) 0.4058(3) 0.0226(14) Uani 1 d . . .
C6D C 0.6101(4) 0.7306(3) 0.4147(3) 0.0228(14) Uani 1 d . . .
C5D C 0.6096(4) 0.7567(3) 0.3486(3) 0.0237(14) Uani 1 d . . .
H5D H 0.6241 0.8153 0.3534 0.028 Uiso 1 calc R . .
C7D C 0.5375(4) 0.4846(3) 0.3200(3) 0.0271(16) Uani 1 d . . .
H7D1 H 0.5299 0.4746 0.3675 0.033 Uiso 1 calc R . .
H7D2 H 0.4757 0.4567 0.2739 0.033 Uiso 1 calc R . .
C8D C 0.5545(4) 0.6730(3) 0.1350(3) 0.0477(18) Uani 1 d . . .
H8D1 H 0.5886 0.6332 0.1367 0.072 Uiso 1 calc R . .
H8D2 H 0.5628 0.7043 0.0984 0.072 Uiso 1 calc R . .
H8D3 H 0.4881 0.6414 0.1164 0.072 Uiso 1 calc R . .
C1DC C 0.6688(4) 0.6033(3) 0.5188(3) 0.0300(15) Uani 1 d . . .
H12T H 0.7236 0.6510 0.5274 0.036 Uiso 1 calc R . .
H12U H 0.6726 0.5498 0.4913 0.036 Uiso 1 calc R . .
C13D C 0.6670(5) 0.6004(3) 0.5997(3) 0.0266(17) Uani 1 d . . .
C14D C 0.7997(5) 0.5419(4) 0.6237(3) 0.047(2) Uani 1 d . . .
H14T H 0.7927 0.5481 0.5711 0.056 Uiso 1 calc R . .
H14U H 0.7906 0.4817 0.6201 0.056 Uiso 1 calc R . .
C15D C 0.8984(5) 0.5973(5) 0.6865(4) 0.077(2) Uani 1 d . . .
H15T H 0.9071 0.6572 0.6914 0.115 Uiso 1 calc R . .
H15U H 0.9442 0.5817 0.6703 0.115 Uiso 1 calc R . .
H15V H 0.9070 0.5884 0.7380 0.115 Uiso 1 calc R . .
C16D C 0.7224(5) 0.5524(4) 0.7178(3) 0.0477(18) Uani 1 d . . .
H16T H 0.6779 0.5769 0.7290 0.057 Uiso 1 calc R . .
H16U H 0.7847 0.5832 0.7627 0.057 Uiso 1 calc R . .
C17D C 0.6926(5) 0.4578(4) 0.7132(4) 0.080(2) Uani 1 d . . .
H17T H 0.6341 0.4257 0.6655 0.121 Uiso 1 calc R . .
H17U H 0.6836 0.4523 0.7608 0.121 Uiso 1 calc R . .
H17V H 0.7412 0.4353 0.7103 0.121 Uiso 1 calc R . .
N1D N 0.7259(4) 0.5656(3) 0.6432(2) 0.0306(14) Uani 1 d . . .
O3D O 0.5902(3) 0.7324(2) 0.2146(2) 0.0357(10) Uani 1 d . . .
O1D O 0.5836(3) 0.6146(2) 0.47130(19) 0.0285(10) Uani 1 d . . .
O2D O 0.6132(3) 0.6291(2) 0.6217(2) 0.0322(11) Uani 1 d . . .
C1P C 0.7600(5) 0.3596(3) 0.1106(3) 0.0280(17) Uani 1 d . . .
C2P C 0.7390(5) 0.4394(3) 0.1235(3) 0.0233(16) Uani 1 d . . .
C3P C 0.8049(6) 0.5198(3) 0.1483(3) 0.035(2) Uani 1 d . . .
H3P H 0.7874 0.5686 0.1560 0.043 Uiso 1 calc R . .
C4P C 0.8967(6) 0.5289(3) 0.1619(3) 0.0366(19) Uani 1 d . . .
C5P C 0.9259(4) 0.4580(4) 0.1563(3) 0.0404(17) Uani 1 d . . .
H5P H 0.9887 0.4644 0.1666 0.048 Uiso 1 calc R . .
C6P C 0.8587(5) 0.3772(3) 0.1350(3) 0.0337(18) Uani 1 d . . .
N1P N 0.6435(5) 0.4335(3) 0.1089(3) 0.0337(15) Uani 1 d . . .
N2P N 0.9671(5) 0.6146(3) 0.1832(3) 0.0508(19) Uani 1 d . . .
N3P N 0.8954(5) 0.3049(3) 0.1337(3) 0.0513(19) Uani 1 d . . .
O1P O 0.7009(3) 0.2838(2) 0.0835(2) 0.0350(10) Uani 1 d . . .
O2P O 0.5755(3) 0.3687(3) 0.0598(2) 0.0478(12) Uani 1 d . . .
O3P O 0.6313(3) 0.4959(2) 0.1469(2) 0.0476(12) Uani 1 d . . .
O4P O 0.9359(3) 0.6741(3) 0.1753(3) 0.0648(14) Uani 1 d . . .
O5P O 1.0511(4) 0.6219(3) 0.2070(3) 0.0724(18) Uani 1 d . . .
O6P O 0.9516(4) 0.3017(3) 0.1035(3) 0.0757(19) Uani 1 d . . .
O7P O 0.8678(3) 0.2528(3) 0.1657(3) 0.0681(15) Uani 1 d . . .
C1Q C 0.8710(4) 0.8723(3) 0.5120(3) 0.0320(15) Uani 1 d . . .
C2Q C 0.8538(4) 0.9258(3) 0.4599(3) 0.0276(15) Uani 1 d . . .
C3Q C 0.8327(4) 0.9033(3) 0.3798(3) 0.0358(16) Uani 1 d . . .
H3Q H 0.8232 0.9421 0.3505 0.043 Uiso 1 calc R . .
C4Q C 0.8256(4) 0.8193(3) 0.3425(3) 0.0345(16) Uani 1 d . . .
C5Q C 0.8429(4) 0.7635(3) 0.3861(3) 0.0374(16) Uani 1 d . . .
H5Q H 0.8393 0.7085 0.3605 0.045 Uiso 1 calc R . .
C6Q C 0.8657(4) 0.7887(3) 0.4676(3) 0.0329(16) Uani 1 d . . .
N1Q N 0.8609(4) 1.0138(3) 0.5015(3) 0.0309(16) Uani 1 d . . .
N2Q N 0.7976(4) 0.7911(4) 0.2553(3) 0.0462(14) Uani 1 d . . .
N3Q N 0.8842(4) 0.7269(3) 0.5115(3) 0.0443(14) Uani 1 d . . .
O1Q O 0.8895(3) 0.9015(2) 0.5859(2) 0.0369(10) Uani 1 d . . .
O2Q O 0.7949(4) 1.0200(2) 0.5181(2) 0.0424(14) Uani 1 d . . .
O3Q O 0.9319(3) 1.0738(3) 0.5163(2) 0.0505(13) Uani 1 d . . .
O4Q O 0.7858(3) 0.8439(3) 0.2182(2) 0.0528(12) Uani 1 d . . .
O5Q O 0.7868(3) 0.7160(3) 0.2227(2) 0.0669(15) Uani 1 d . . .
O6Q O 0.8775(4) 0.6573(3) 0.4733(3) 0.0895(18) Uani 1 d . . .
O7Q O 0.8989(3) 0.7438(3) 0.5822(3) 0.0680(15) Uani 1 d . . .
C1X C 0.9193(4) 0.8287(4) 0.8310(3) 0.0489(18) Uani 1 d . . .
H1X1 H 0.9307 0.8837 0.8671 0.073 Uiso 1 calc R . .
H1X2 H 0.9782 0.8182 0.8429 0.073 Uiso 1 calc R . .
H1X3 H 0.8756 0.7837 0.8381 0.073 Uiso 1 calc R . .
C2X C 0.8777(5) 0.8295(3) 0.7447(3) 0.0297(17) Uani 1 d . . .
O1X O 0.7932(3) 0.7950(2) 0.6996(2) 0.0358(11) Uani 1 d . . .
O2X O 0.9417(3) 0.8715(3) 0.7245(2) 0.0436(12) Uani 1 d . . .
H2X1 H 0.9173 0.8661 0.6759 0.065 Uiso 1 calc R . .
C1Y C 1.1160(5) 0.7428(4) 0.4044(4) 0.076(2) Uani 1 d . . .
H1Y1 H 1.1155 0.7870 0.4456 0.114 Uiso 1 calc R . .
H1Y2 H 1.0889 0.7517 0.3526 0.114 Uiso 1 calc R . .
H1Y3 H 1.1803 0.7455 0.4170 0.114 Uiso 1 calc R . .
C2Y C 1.0601(6) 0.6579(5) 0.4013(5) 0.074(3) Uani 1 d . . .
O1Y O 1.0899(4) 0.6118(4) 0.4350(5) 0.165(4) Uani 1 d . . .
O2Y O 0.9681(4) 0.6338(3) 0.3551(3) 0.0749(15) Uani 1 d . . .
H2Y1 H 0.9386 0.6001 0.3714 0.112 Uiso 1 calc R . .
C1Z C 0.3243(4) 0.6872(3) 0.5353(3) 0.0398(18) Uani 1 d . . .
H1Z1 H 0.2856 0.6425 0.5469 0.060 Uiso 1 calc R . .
H1Z2 H 0.2986 0.6774 0.4776 0.060 Uiso 1 calc R . .
H1Z3 H 0.3249 0.7425 0.5621 0.060 Uiso 1 calc R . .
C2Z C 0.4225(5) 0.6858(3) 0.5649(3) 0.0264(16) Uani 1 d . . .
O1Z O 0.4887(2) 0.7382(2) 0.62556(19) 0.0288(10) Uani 1 d . . .
O2Z O 0.4311(3) 0.6212(2) 0.5181(2) 0.0415(11) Uani 1 d . . .
H2Z1 H 0.4872 0.6253 0.5349 0.062 Uiso 1 calc R . .
C1V C 0.8736(6) 0.4046(5) -0.0611(4) 0.083(3) Uani 1 d . . .
H1V1 H 0.8795 0.3838 -0.1104 0.124 Uiso 1 calc R . .
H1V2 H 0.9186 0.3933 -0.0174 0.124 Uiso 1 calc R . .
H1V3 H 0.8858 0.4658 -0.0485 0.124 Uiso 1 calc R . .
C2V C 0.7748(7) 0.3592(5) -0.0721(4) 0.059(3) Uani 1 d . . .
O1V O 0.7154(5) 0.3911(4) -0.0783(4) 0.110(2) Uani 1 d . . .
O2V O 0.7584(3) 0.2783(3) -0.0730(3) 0.0723(14) Uani 1 d . . .
H2V1 H 0.7010 0.2531 -0.0906 0.108 Uiso 1 calc R . .
C1W C 0.4198(4) 0.0959(3) -0.1543(3) 0.0523(19) Uani 1 d . . .
H1W1 H 0.4051 0.1032 -0.2070 0.078 Uiso 1 calc R . .
H1W2 H 0.3747 0.1085 -0.1352 0.078 Uiso 1 calc R . .
H1W3 H 0.4166 0.0373 -0.1578 0.078 Uiso 1 calc R . .
C2W C 0.5181(6) 0.1566(3) -0.0960(4) 0.042(2) Uani 1 d . . .
O1W O 0.5849(4) 0.1685(3) -0.1141(3) 0.0592(16) Uani 1 d . . .
O2W O 0.5231(3) 0.1926(3) -0.0252(2) 0.0547(13) Uani 1 d . . .
H2W1 H 0.5773 0.2267 0.0042 0.082 Uiso 1 calc R . .

loop_
_atom_site_aniso_label
_atom_site_aniso_U_11
_atom_site_aniso_U_22
_atom_site_aniso_U_33
_atom_site_aniso_U_23
_atom_site_aniso_U_13
_atom_site_aniso_U_12
Sr1 0.0255(4) 0.0175(3) 0.0235(3) 0.0078(2) 0.0100(2) 0.0071(2)
C4A 0.012(4) 0.032(2) 0.036(2) 0.0113(18) 0.012(2) 0.011(2)
C3A 0.015(5) 0.028(3) 0.043(3) 0.020(3) 0.018(3) 0.015(3)
C2A 0.010(5) 0.022(3) 0.024(3) 0.010(2) 0.011(3) 0.010(3)
C1A 0.002(5) 0.028(3) 0.024(3) 0.012(2) 0.009(3) 0.009(3)
C6A 0.020(5) 0.017(3) 0.031(3) 0.010(2) 0.017(3) 0.010(3)
C5A 0.015(5) 0.021(3) 0.032(3) 0.007(2) 0.012(3) 0.002(3)
C7A 0.028(4) 0.024(3) 0.020(3) 0.009(2) 0.013(3) 0.012(3)
C8A 0.032(6) 0.084(6) 0.124(7) 0.007(5) -0.001(5) 0.015(5)
C12A 0.036(5) 0.025(3) 0.025(3) 0.013(2) 0.016(3) 0.013(3)
C13A 0.016(5) 0.016(3) 0.028(3) 0.004(2) 0.007(3) 0.005(2)
C14A 0.055(6) 0.063(4) 0.051(4) 0.038(3) 0.024(4) 0.032(4)
C15A 0.071(6) 0.088(6) 0.057(4) 0.024(4) 0.027(4) 0.029(5)
C16A 0.040(5) 0.053(4) 0.030(3) 0.021(3) 0.017(3) 0.024(3)
C17A 0.061(5) 0.050(4) 0.048(4) 0.031(3) 0.027(3) 0.024(3)
N1A 0.019(4) 0.049(3) 0.034(3) 0.022(2) 0.012(3) 0.014(2)
O3A 0.015(3) 0.036(2) 0.066(3) 0.010(2) 0.010(2) 0.002(2)
O1A 0.020(3) 0.0211(18) 0.0230(18) 0.0081(15) 0.0064(18) 0.0077(18)
O2A 0.025(3) 0.0269(19) 0.032(2) 0.0149(16) 0.0181(19) 0.0149(17)
C4B 0.012(4) 0.032(2) 0.036(2) 0.0113(18) 0.012(2) 0.011(2)
C3B 0.015(5) 0.023(3) 0.027(3) 0.010(2) 0.013(3) 0.007(3)
C2B 0.013(5) 0.016(3) 0.024(3) 0.000(2) 0.016(3) 0.005(3)
C1B 0.004(5) 0.012(2) 0.023(3) -0.003(2) 0.009(3) 0.004(2)
C6B 0.013(5) 0.018(3) 0.023(3) 0.000(2) 0.012(3) 0.003(3)
C5B 0.010(5) 0.024(3) 0.034(3) 0.011(2) 0.014(3) 0.005(3)
C7B 0.019(4) 0.016(3) 0.029(3) 0.006(2) 0.016(3) 0.009(2)
C8B 0.031(6) 0.097(6) 0.118(6) 0.070(5) 0.048(5) 0.041(4)
C12B 0.031(4) 0.017(3) 0.023(3) 0.002(2) 0.006(3) 0.005(3)
C13B 0.032(4) 0.025(3) 0.020(3) 0.010(2) 0.007(3) 0.009(3)
C14B 0.130(7) 0.042(4) 0.038(4) 0.012(3) 0.003(4) 0.027(4)
C15B 0.156(10) 0.135(8) 0.104(7) 0.040(7) 0.060(7) 0.081(8)
C16B 0.079(6) 0.028(3) 0.031(3) -0.001(3) 0.006(3) 0.026(3)
C17B 0.159(9) 0.060(5) 0.066(5) 0.027(4) 0.071(6) 0.066(5)
N1B 0.064(4) 0.029(3) 0.026(3) 0.000(2) -0.004(3) 0.026(3)
O3B 0.015(3) 0.053(3) 0.058(3) 0.032(2) 0.024(2) 0.022(2)
O1B 0.014(3) 0.0196(18) 0.0228(18) 0.0033(14) 0.0061(18) 0.0070(17)
O2B 0.038(3) 0.0192(19) 0.0281(19) 0.0073(15) 0.0108(18) 0.0148(18)
C4C 0.029(3) 0.025(2) 0.025(2) 0.0117(16) 0.0139(19) 0.0145(19)
C3C 0.025(4) 0.022(3) 0.021(3) 0.005(2) 0.011(3) 0.005(3)
C2C 0.022(4) 0.016(3) 0.020(3) 0.008(2) 0.010(3) 0.010(3)
C1C 0.017(4) 0.017(3) 0.020(3) 0.010(2) 0.007(3) 0.004(3)
C6C 0.022(4) 0.015(3) 0.025(3) 0.011(2) 0.016(3) 0.006(3)
C5C 0.028(4) 0.024(3) 0.031(3) 0.013(2) 0.019(3) 0.014(3)
C7C 0.022(5) 0.029(3) 0.027(3) 0.002(2) 0.008(3) 0.010(3)
C8C 0.050(5) 0.046(4) 0.031(3) 0.003(3) 0.003(3) 0.021(3)
C12C 0.019(4) 0.019(3) 0.028(3) 0.006(2) 0.006(3) 0.004(3)
C13C 0.020(4) 0.017(3) 0.033(3) 0.005(2) 0.016(3) 0.010(3)
C14C 0.031(5) 0.024(3) 0.039(3) 0.011(2) 0.014(3) 0.001(3)
C15C 0.049(6) 0.039(4) 0.061(4) 0.018(3) 0.031(4) 0.009(3)
C16C 0.033(5) 0.028(3) 0.030(3) -0.001(2) 0.003(3) -0.006(3)
C17C 0.078(6) 0.076(5) 0.047(4) -0.008(4) 0.018(4) 0.026(4)
N1C 0.029(3) 0.020(2) 0.027(2) 0.0037(19) 0.009(2) 0.000(2)
O3C 0.033(3) 0.040(2) 0.0222(19) 0.0075(16) 0.0061(18) 0.0198(19)
O1C 0.019(3) 0.0133(17) 0.0221(18) 0.0064(14) 0.0097(17) 0.0026(16)
O2C 0.032(3) 0.0223(19) 0.0268(19) 0.0100(15) 0.0136(18) 0.0042(17)
C4D 0.029(3) 0.025(2) 0.025(2) 0.0117(16) 0.0139(19) 0.0145(19)
C3D 0.033(4) 0.030(3) 0.023(3) 0.006(2) 0.017(3) 0.014(3)
C2D 0.021(4) 0.020(3) 0.027(3) 0.008(2) 0.012(3) 0.009(2)
C1D 0.017(4) 0.026(3) 0.020(3) 0.004(2) 0.004(2) 0.008(2)
C6D 0.020(4) 0.022(3) 0.024(3) 0.002(2) 0.007(3) 0.009(2)
C5D 0.023(4) 0.016(3) 0.033(3) 0.007(2) 0.015(3) 0.005(2)
C7D 0.023(5) 0.021(3) 0.038(3) 0.007(2) 0.015(3) 0.008(3)
C8D 0.075(6) 0.049(4) 0.035(3) 0.024(3) 0.030(3) 0.029(4)
C1DC 0.030(5) 0.036(3) 0.037(3) 0.014(3) 0.023(3) 0.017(3)
C13D 0.019(5) 0.020(3) 0.036(3) 0.008(3) 0.010(3) 0.002(3)
C14D 0.046(6) 0.052(4) 0.044(4) 0.015(3) 0.015(4) 0.025(4)
C15D 0.051(6) 0.111(6) 0.073(5) 0.028(5) 0.024(5) 0.040(5)
C16D 0.066(6) 0.063(4) 0.030(3) 0.023(3) 0.022(3) 0.041(4)
C17D 0.124(8) 0.064(5) 0.094(6) 0.053(4) 0.061(5) 0.056(5)
N1D 0.030(4) 0.036(3) 0.027(3) 0.004(2) 0.013(2) 0.016(3)
O3D 0.056(3) 0.031(2) 0.033(2) 0.0145(17) 0.027(2) 0.0219(19)
O1D 0.030(3) 0.035(2) 0.0263(19) 0.0125(16) 0.0136(19) 0.0150(18)
O2D 0.037(4) 0.037(2) 0.036(2) 0.0140(18) 0.023(2) 0.021(2)
C1P 0.029(5) 0.029(3) 0.021(3) 0.005(2) 0.009(3) 0.006(3)
C2P 0.021(5) 0.032(3) 0.028(3) 0.013(2) 0.014(3) 0.017(3)
C3P 0.057(6) 0.027(3) 0.029(3) 0.011(2) 0.022(3) 0.018(4)
C4P 0.036(6) 0.031(4) 0.039(3) 0.009(3) 0.015(3) 0.008(3)
C5P 0.028(5) 0.054(4) 0.040(3) 0.010(3) 0.013(3) 0.022(4)
C6P 0.033(5) 0.031(3) 0.029(3) 0.004(2) 0.006(3) 0.014(3)
N1P 0.051(5) 0.031(3) 0.033(3) 0.016(2) 0.027(3) 0.019(3)
N2P 0.060(6) 0.035(3) 0.048(3) 0.004(3) 0.026(4) 0.005(4)
N3P 0.051(6) 0.040(3) 0.042(4) 0.002(3) -0.003(3) 0.026(3)
O1P 0.039(3) 0.023(2) 0.039(2) 0.0081(17) 0.014(2) 0.0098(19)
O2P 0.038(3) 0.044(3) 0.052(3) 0.006(2) 0.015(2) 0.009(2)
O3P 0.057(4) 0.047(3) 0.060(3) 0.018(2) 0.040(3) 0.030(2)
O4P 0.076(4) 0.032(2) 0.075(3) 0.015(2) 0.030(3) 0.007(2)
O5P 0.046(4) 0.057(3) 0.091(4) 0.004(3) 0.028(3) -0.003(3)
O6P 0.083(6) 0.083(4) 0.070(4) 0.008(3) 0.029(3) 0.061(3)
O7P 0.068(4) 0.039(3) 0.080(3) 0.018(2) 0.005(3) 0.030(3)
C1Q 0.028(5) 0.030(3) 0.036(3) 0.009(3) 0.013(3) 0.008(3)
C2Q 0.020(4) 0.029(3) 0.035(3) 0.006(3) 0.016(3) 0.007(3)
C3Q 0.029(5) 0.038(3) 0.041(4) 0.014(3) 0.015(3) 0.010(3)
C4Q 0.027(5) 0.046(4) 0.027(3) 0.002(3) 0.015(3) 0.011(3)
C5Q 0.034(5) 0.037(3) 0.039(4) 0.006(3) 0.016(3) 0.013(3)
C6Q 0.024(4) 0.032(3) 0.042(4) 0.010(3) 0.013(3) 0.011(3)
N1Q 0.023(5) 0.034(3) 0.028(3) 0.011(2) 0.005(3) 0.007(3)
N2Q 0.038(4) 0.060(4) 0.043(3) 0.011(3) 0.020(3) 0.020(3)
N3Q 0.054(4) 0.024(3) 0.045(3) 0.004(2) 0.016(3) 0.011(3)
O1Q 0.047(3) 0.033(2) 0.029(2) 0.0087(17) 0.016(2) 0.0130(19)
O2Q 0.041(4) 0.054(3) 0.051(3) 0.022(2) 0.029(3) 0.028(3)
O3Q 0.034(3) 0.034(3) 0.070(3) 0.010(2) 0.018(2) 0.003(2)
O4Q 0.058(4) 0.070(3) 0.041(2) 0.027(2) 0.024(2) 0.027(3)
O5Q 0.083(4) 0.069(3) 0.043(3) -0.001(2) 0.020(3) 0.042(3)
O6Q 0.168(6) 0.046(3) 0.064(3) 0.018(2) 0.048(3) 0.052(3)
O7Q 0.116(5) 0.049(3) 0.046(3) 0.023(2) 0.035(3) 0.032(3)
C1X 0.044(5) 0.049(4) 0.047(4) 0.019(3) 0.013(3) 0.011(3)
C2X 0.030(6) 0.023(3) 0.043(4) 0.008(3) 0.019(4) 0.017(3)
O1X 0.023(3) 0.038(2) 0.041(2) 0.0082(19) 0.011(2) 0.009(2)
O2X 0.036(3) 0.049(3) 0.042(2) 0.021(2) 0.016(2) 0.004(2)
C1Y 0.081(6) 0.044(4) 0.100(6) 0.036(4) 0.034(5) 0.014(4)
C2Y 0.034(6) 0.074(6) 0.085(6) 0.034(4) -0.006(4) 0.011(4)
O1Y 0.069(5) 0.134(6) 0.271(9) 0.152(6) 0.013(5) 0.020(4)
O2Y 0.075(5) 0.068(4) 0.091(4) 0.043(3) 0.035(3) 0.026(3)
C1Z 0.018(5) 0.050(4) 0.044(4) 0.006(3) 0.008(3) 0.014(3)
C2Z 0.031(5) 0.020(3) 0.032(3) 0.009(3) 0.017(3) 0.007(3)
O1Z 0.027(3) 0.0207(19) 0.029(2) 0.0079(16) 0.0051(19) 0.0010(18)
O2Z 0.031(3) 0.037(2) 0.046(2) -0.0015(19) 0.016(2) 0.007(2)
C1V 0.077(8) 0.078(6) 0.100(6) 0.024(5) 0.057(5) 0.014(5)
C2V 0.077(9) 0.054(5) 0.050(4) 0.018(3) 0.027(4) 0.031(5)
O1V 0.103(6) 0.085(4) 0.184(6) 0.064(4) 0.074(5) 0.062(4)
O2V 0.072(4) 0.060(3) 0.090(4) 0.021(3) 0.039(4) 0.029(3)
C1W 0.056(5) 0.029(3) 0.056(4) 0.006(3) 0.010(4) 0.016(3)
C2W 0.052(8) 0.023(3) 0.044(4) 0.009(3) 0.009(4) 0.018(4)
O1W 0.052(5) 0.061(3) 0.064(3) 0.012(2) 0.025(3) 0.023(3)
O2W 0.057(4) 0.042(3) 0.046(3) 0.009(2) 0.011(2) 0.010(2)

loop_
_atom_type_symbol
_atom_type_description
_atom_type_scat_dispersion_real
_atom_type_scat_dispersion_imag
_atom_type_scat_source
Sr Sr -1.5307 3.2498 'International Tables Vol C Tables 4.2.6.8 and 6.1.1.4'
C C 0.0033 0.0016 'International Tables Vol C Tables 4.2.6.8 and 6.1.1.4'
H H 0.0000 0.0000 'International Tables Vol C Tables 4.2.6.8 and 6.1.1.4'
N N 0.0061 0.0033 'International Tables Vol C Tables 4.2.6.8 and 6.1.1.4'
O O 0.0106 0.0060 'International Tables Vol C Tables 4.2.6.8 and 6.1.1.4'

loop_
_geom_angle_atom_site_label_1
_geom_angle_atom_site_label_2
_geom_angle_atom_site_label_3
_geom_angle
_geom_angle_site_symmetry_1
_geom_angle_site_symmetry_3
_geom_angle_publ_flag
O1Z Sr1 O2B 121.84(12) . . ?
O1Z Sr1 O2A 125.52(11) . . ?
O2B Sr1 O2A 65.32(10) . . ?
O1Z Sr1 O1X 120.45(12) . . ?
O2B Sr1 O1X 116.72(12) . . ?
O2A Sr1 O1X 87.55(12) . . ?
O1Z Sr1 O2C 123.04(10) . . ?
O2B Sr1 O2C 67.21(10) . . ?
O2A Sr1 O2C 109.55(10) . . ?
O1X Sr1 O2C 71.15(11) . . ?
O1Z Sr1 O1A 71.31(10) . . ?
O2B Sr1 O1A 71.70(10) . . ?
O2A Sr1 O1A 60.20(11) . . ?
O1X Sr1 O1A 140.84(10) . . ?
O2C Sr1 O1A 137.46(10) . . ?
O1Z Sr1 O1B 70.31(10) . . ?
O2B Sr1 O1B 58.94(10) . . ?
O2A Sr1 O1B 117.73(10) . . ?
O1X Sr1 O1B 141.04(11) . . ?
O2C Sr1 O1B 72.48(10) . . ?
O1A Sr1 O1B 77.45(10) . . ?
O1Z Sr1 O1C 71.12(10) . . ?
O2B Sr1 O1C 114.71(9) . . ?
O2A Sr1 O1C 161.68(11) . . ?
O1X Sr1 O1C 76.11(10) . . ?
O2C Sr1 O1C 57.54(9) . . ?
O1A Sr1 O1C 138.08(10) . . ?
O1B Sr1 O1C 72.96(9) . . ?
O1Z Sr1 O2D 69.47(11) . . ?
O2B Sr1 O2D 144.35(9) . . ?
O2A Sr1 O2D 80.68(10) . . ?
O1X Sr1 O2D 69.84(12) . . ?
O2C Sr1 O2D 139.08(11) . . ?
O1A Sr1 O2D 82.63(10) . . ?
O1B Sr1 O2D 139.01(11) . . ?
O1C Sr1 O2D 100.92(9) . . ?
O1Z Sr1 C13A 115.15(13) . . ?
O2B Sr1 C13A 55.11(10) . . ?
O2A Sr1 C13A 18.38(13) . . ?
O1X Sr1 C13A 105.79(15) . . ?
O2C Sr1 C13A 112.98(11) . . ?
O1A Sr1 C13A 44.90(13) . . ?
O1B Sr1 C13A 100.78(12) . . ?
O1C Sr1 C13A 169.60(10) . . ?
O2D Sr1 C13A 89.25(10) . . ?
O1Z Sr1 C13B 113.12(12) . . ?
O2B Sr1 C13B 18.05(10) . . ?
O2A Sr1 C13B 83.34(11) . . ?
O1X Sr1 C13B 119.35(13) . . ?
O2C Sr1 C13B 56.56(11) . . ?
O1A Sr1 C13B 80.91(11) . . ?
O1B Sr1 C13B 44.38(11) . . ?
O1C Sr1 C13B 97.35(10) . . ?
O2D Sr1 C13B 161.22(10) . . ?
C13A Sr1 C13B 72.70(11) . . ?
O3A C4A C5A 118.9(5) . . ?
O3A C4A C3A 122.0(6) . . ?
C5A C4A C3A 119.2(6) . . ?
C4A C3A C2A 120.9(5) . . ?
C1A C2A C3A 118.8(5) . . ?
C1A C2A C7A 122.4(5) . . ?
C3A C2A C7A 118.8(5) . . ?
C2A C1A O1A 120.3(5) . . ?
C2A C1A C6A 121.4(5) . . ?
O1A C1A C6A 118.2(5) . . ?
C5A C6A C1A 117.2(5) . . ?
C5A C6A C7D 123.8(5) . 2_666 ?
C1A C6A C7D 118.9(5) . 2_666 ?
C4A C5A C6A 122.4(5) . . ?
C6B C7A C2A 111.5(3) . . ?
O1A C12A C13A 109.1(4) . . ?
O2A C13A N1A 123.3(6) . . ?
O2A C13A C12A 121.3(5) . . ?
N1A C13A C12A 115.4(5) . . ?
O2A C13A Sr1 40.9(3) . . ?
N1A C13A Sr1 153.5(4) . . ?
C12A C13A Sr1 84.1(3) . . ?
C15A C14A N1A 111.6(6) . . ?
N1A C16A C17A 113.9(4) . . ?
C13A N1A C16A 123.2(5) . . ?
C13A N1A C14A 118.6(5) . . ?
C16A N1A C14A 118.2(4) . . ?
C4A O3A C8A 116.4(5) . . ?
C1A O1A C12A 111.2(4) . . ?
C1A O1A Sr1 133.1(2) . . ?
C12A O1A Sr1 115.3(3) . . ?
C13A O2A Sr1 120.8(4) . . ?
O3B C4B C3B 116.8(6) . . ?
O3B C4B C5B 122.9(6) . . ?
C3B C4B C5B 120.4(6) . . ?
C4B C3B C2B 122.2(6) . . ?
C3B C2B C1B 117.5(5) . . ?
C3B C2B C7B 121.0(5) . . ?
C1B C2B C7B 121.5(5) . . ?
C6B C1B O1B 119.8(5) . . ?
C6B C1B C2B 121.2(6) . . ?
O1B C1B C2B 119.0(5) . . ?
C1B C6B C5B 119.5(5) . . ?
C1B C6B C7A 120.0(5) . . ?
C5B C6B C7A 120.5(5) . . ?
C6B C5B C4B 119.1(5) . . ?
C2B C7B C6C 112.6(4) . . ?
O1B C12B C13B 108.9(4) . . ?
O2B C13B N1B 121.7(4) . . ?
O2B C13B C12B 120.5(4) . . ?
N1B C13B C12B 117.7(4) . . ?
O2B C13B Sr1 39.9(2) . . ?
N1B C13B Sr1 149.3(4) . . ?
C12B C13B Sr1 85.4(3) . . ?
C15B C14B N1B 107.2(7) . . ?
N1B C16B C17B 113.5(5) . . ?
C13B N1B C16B 123.0(4) . . ?
C13B N1B C14B 118.0(4) . . ?
C16B N1B C14B 118.9(4) . . ?
C4B O3B C8B 119.4(5) . . ?
C1B O1B C12B 110.9(3) . . ?
C1B O1B Sr1 133.7(2) . . ?
C12B O1B Sr1 115.2(3) . . ?
C13B O2B Sr1 122.1(3) . . ?
O3C C4C C5C 115.8(5) . . ?
O3C C4C C3C 124.4(4) . . ?
C5C C4C C3C 119.8(5) . . ?
C2C C3C C4C 120.9(4) . . ?
C3C C2C C1C 118.4(5) . . ?
C3C C2C C7C 123.4(4) . . ?
C1C C2C C7C 118.3(4) . . ?
C6C C1C O1C 119.7(4) . . ?
C6C C1C C2C 121.7(4) . . ?
O1C C1C C2C 118.5(5) . . ?
C1C C6C C5C 118.1(4) . . ?
C1C C6C C7B 121.9(4) . . ?
C5C C6C C7B 120.0(5) . . ?
C4C C5C C6C 121.1(5) . . ?
C6D C7C C2C 115.8(4) . . ?
O1C C12C C13C 107.6(4) . . ?
O2C C13C N1C 122.2(4) . . ?
O2C C13C C12C 119.7(4) . . ?
N1C C13C C12C 118.1(4) . . ?
N1C C14C C15C 112.5(5) . . ?
N1C C16C C17C 112.6(5) . . ?
C13C N1C C16C 119.2(4) . . ?
C13C N1C C14C 123.8(4) . . ?
C16C N1C C14C 117.0(4) . . ?
C4C O3C C8C 117.8(4) . . ?
C1C O1C C12C 113.9(3) . . ?
C1C O1C Sr1 126.0(2) . . ?
C12C O1C Sr1 120.1(2) . . ?
C13C O2C Sr1 127.4(3) . . ?
O3D C4D C5D 116.2(4) . . ?
O3D C4D C3D 124.5(4) . . ?
C5D C4D C3D 119.2(4) . . ?
C4D C3D C2D 121.0(4) . . ?
C3D C2D C1D 118.6(4) . . ?
C3D C2D C7D 119.0(4) . . ?
C1D C2D C7D 122.3(4) . . ?
C2D C1D O1D 120.5(4) . . ?
C2D C1D C6D 121.3(4) . . ?
O1D C1D C6D 118.2(4) . . ?
C5D C6D C1D 118.0(4) . . ?
C5D C6D C7C 120.8(4) . . ?
C1D C6D C7C 121.2(4) . . ?
C6D C5D C4D 121.9(4) . . ?
C6A C7D C2D 116.2(4) 2_666 . ?
O1D C1DC C13D 107.3(5) . . ?
O2D C13D N1D 124.0(5) . . ?
O2D C13D C1DC 120.0(5) . . ?
N1D C13D C1DC 116.0(6) . . ?
N1D C14D C15D 112.1(5) . . ?
N1D C16D C17D 113.1(5) . . ?
C13D N1D C16D 119.8(5) . . ?
C13D N1D C14D 124.8(5) . . ?
C16D N1D C14D 115.4(4) . . ?
C4D O3D C8D 117.3(4) . . ?
C1D O1D C1DC 112.7(4) . . ?
C13D O2D Sr1 130.5(4) . . ?
O1P C1P C6P 122.5(5) . . ?
O1P C1P C2P 126.3(6) . . ?
C6P C1P C2P 111.1(5) . . ?
C3P C2P N1P 117.7(5) . . ?
C3P C2P C1P 123.9(7) . . ?
N1P C2P C1P 118.4(5) . . ?
C2P C3P C4P 120.0(6) . . ?
C3P C4P C5P 121.1(6) . . ?
C3P C4P N2P 120.7(6) . . ?
C5P C4P N2P 118.2(7) . . ?
C4P C5P C6P 117.9(6) . . ?
C5P C6P C1P 125.4(5) . . ?
C5P C6P N3P 115.1(6) . . ?
C1P C6P N3P 119.3(5) . . ?
O2P N1P O3P 121.0(6) . . ?
O2P N1P C2P 121.0(5) . . ?
O3P N1P C2P 118.0(5) . . ?
O5P N2P O4P 125.0(6) . . ?
O5P N2P C4P 118.6(6) . . ?
O4P N2P C4P 116.4(7) . . ?
O6P N3P O7P 125.0(6) . . ?
O6P N3P C6P 119.3(6) . . ?
O7P N3P C6P 115.7(6) . . ?
O1Q C1Q C2Q 120.0(5) . . ?
O1Q C1Q C6Q 129.1(5) . . ?
C2Q C1Q C6Q 110.9(5) . . ?
C3Q C2Q C1Q 126.7(5) . . ?
C3Q C2Q N1Q 119.1(4) . . ?
C1Q C2Q N1Q 114.3(4) . . ?
C2Q C3Q C4Q 117.3(5) . . ?
C5Q C4Q C3Q 121.3(5) . . ?
C5Q C4Q N2Q 119.7(5) . . ?
C3Q C4Q N2Q 118.9(5) . . ?
C4Q C5Q C6Q 119.9(5) . . ?
C5Q C6Q C1Q 123.8(5) . . ?
C5Q C6Q N3Q 117.7(5) . . ?
C1Q C6Q N3Q 118.5(5) . . ?
O3Q N1Q O2Q 125.6(5) . . ?
O3Q N1Q C2Q 117.2(6) . . ?
O2Q N1Q C2Q 117.3(5) . . ?
O5Q N2Q O4Q 123.6(5) . . ?
O5Q N2Q C4Q 118.3(5) . . ?
O4Q N2Q C4Q 118.2(5) . . ?
O6Q N3Q O7Q 121.9(5) . . ?
O6Q N3Q C6Q 117.4(5) . . ?
O7Q N3Q C6Q 120.4(5) . . ?
O1X C2X O2X 124.6(5) . . ?
O1X C2X C1X 122.8(6) . . ?
O2X C2X C1X 112.5(6) . . ?
C2X O1X Sr1 128.2(4) . . ?
O1Y C2Y O2Y 119.6(7) . . ?
O1Y C2Y C1Y 126.1(8) . . ?
O2Y C2Y C1Y 114.3(6) . . ?
O1Z C2Z O2Z 123.0(6) . . ?
O1Z C2Z C1Z 124.0(5) . . ?
O2Z C2Z C1Z 113.0(5) . . ?
C2Z O1Z Sr1 152.9(4) . . ?
O1V C2V O2V 121.2(9) . . ?
O1V C2V C1V 125.3(8) . . ?
O2V C2V C1V 113.6(7) . . ?
O1W C2W O2W 124.9(6) . . ?
O1W C2W C1W 122.6(6) . . ?
O2W C2W C1W 112.4(7) . . ?

loop_
_geom_bond_atom_site_label_1
_geom_bond_atom_site_label_2
_geom_bond_distance
_geom_bond_site_symmetry_2
_geom_bond_publ_flag
Sr1 O1Z 2.457(3) . ?
Sr1 O2B 2.559(3) . ?
Sr1 O2A 2.566(3) . ?
Sr1 O1X 2.569(4) . ?
Sr1 O2C 2.596(3) . ?
Sr1 O1A 2.691(3) . ?
Sr1 O1B 2.737(3) . ?
Sr1 O1C 2.754(3) . ?
Sr1 O2D 2.840(4) . ?
Sr1 C13A 3.370(5) . ?
Sr1 C13B 3.382(5) . ?
C4A O3A 1.371(6) . ?
C4A C5A 1.375(7) . ?
C4A C3A 1.384(7) . ?
C3A C2A 1.386(7) . ?
C2A C1A 1.384(6) . ?
C2A C7A 1.530(6) . ?
C1A O1A 1.395(6) . ?
C1A C6A 1.413(6) . ?
C6A C5A 1.379(7) . ?
C6A C7D 1.507(7) 2_666 ?
C7A C6B 1.518(6) . ?
C8A O3A 1.409(7) . ?
C12A O1A 1.433(5) . ?
C12A C13A 1.511(7) . ?
C13A O2A 1.237(6) . ?
C13A N1A 1.336(6) . ?
C14A C15A 1.480(8) . ?
C14A N1A 1.490(7) . ?
C16A N1A 1.465(6) . ?
C16A C17A 1.515(7) . ?
C4B O3B 1.360(6) . ?
C4B C3B 1.367(7) . ?
C4B C5B 1.396(7) . ?
C3B C2B 1.381(6) . ?
C2B C1B 1.404(7) . ?
C2B C7B 1.506(7) . ?
C1B C6B 1.395(7) . ?
C1B O1B 1.399(6) . ?
C6B C5B 1.392(7) . ?
C7B C6C 1.514(6) . ?
C8B O3B 1.412(6) . ?
C12B O1B 1.432(5) . ?
C12B C13B 1.501(6) . ?
C13B O2B 1.237(5) . ?
C13B N1B 1.347(6) . ?
C14B C15B 1.423(10) . ?
C14B N1B 1.529(7) . ?
C16B N1B 1.464(6) . ?
C16B C17B 1.473(8) . ?
C4C O3C 1.377(6) . ?
C4C C5C 1.376(6) . ?
C4C C3C 1.386(7) . ?
C3C C2C 1.380(6) . ?
C2C C1C 1.400(6) . ?
C2C C7C 1.510(7) . ?
C1C C6C 1.385(6) . ?
C1C O1C 1.396(5) . ?
C6C C5C 1.394(6) . ?
C7C C6D 1.504(6) . ?
C8C O3C 1.422(5) . ?
C12C O1C 1.434(5) . ?
C12C C13C 1.512(6) . ?
C13C O2C 1.242(5) . ?
C13C N1C 1.336(6) . ?
C14C N1C 1.475(6) . ?
C14C C15C 1.501(7) . ?
C16C N1C 1.456(6) . ?
C16C C17C 1.507(7) . ?
C4D O3D 1.360(5) . ?
C4D C5D 1.381(6) . ?
C4D C3D 1.383(6) . ?
C3D C2D 1.386(6) . ?
C2D C1D 1.393(6) . ?
C2D C7D 1.527(6) . ?
C1D O1D 1.395(5) . ?
C1D C6D 1.403(6) . ?
C6D C5D 1.376(6) . ?
C7D C6A 1.507(7) 2_666 ?
C8D O3D 1.429(5) . ?
C1DC O1D 1.416(6) . ?
C1DC C13D 1.520(7) . ?
C13D O2D 1.234(6) . ?
C13D N1D 1.339(6) . ?
C14D N1D 1.475(7) . ?
C14D C15D 1.503(8) . ?
C16D N1D 1.459(6) . ?
C16D C17D 1.515(7) . ?
C1P O1P 1.257(6) . ?
C1P C6P 1.415(7) . ?
C1P C2P 1.455(7) . ?
C2P C3P 1.361(7) . ?
C2P N1P 1.431(7) . ?
C3P C4P 1.365(7) . ?
C4P C5P 1.381(8) . ?
C4P N2P 1.467(7) . ?
C5P C6P 1.385(7) . ?
C6P N3P 1.474(7) . ?
N1P O2P 1.232(5) . ?
N1P O3P 1.244(5) . ?
N2P O5P 1.223(6) . ?
N2P O4P 1.233(6) . ?
N3P O6P 1.226(6) . ?
N3P O7P 1.229(6) . ?
C1Q O1Q 1.255(5) . ?
C1Q C2Q 1.442(7) . ?
C1Q C6Q 1.448(7) . ?
C2Q C3Q 1.349(7) . ?
C2Q N1Q 1.483(6) . ?
C3Q C4Q 1.402(7) . ?
C4Q C5Q 1.366(7) . ?
C4Q N2Q 1.454(6) . ?
C5Q C6Q 1.369(7) . ?
C6Q N3Q 1.459(6) . ?
N1Q O3Q 1.220(5) . ?
N1Q O2Q 1.226(5) . ?
N2Q O5Q 1.226(6) . ?
N2Q O4Q 1.232(5) . ?
N3Q O6Q 1.200(5) . ?
N3Q O7Q 1.206(5) . ?
C1X C2X 1.499(7) . ?
C2X O1X 1.218(6) . ?
C2X O2X 1.307(6) . ?
C1Y C2Y 1.460(9) . ?
C2Y O1Y 1.172(8) . ?
C2Y O2Y 1.319(7) . ?
C1Z C2Z 1.480(7) . ?
C2Z O1Z 1.210(6) . ?
C2Z O2Z 1.320(6) . ?
C1V C2V 1.498(10) . ?
C2V O1V 1.187(8) . ?
C2V O2V 1.312(8) . ?
C1W C2W 1.500(8) . ?
C2W O1W 1.216(7) . ?
C2W O2W 1.300(7) . ?

loop_
_geom_hbond_atom_site_label_D
_geom_hbond_atom_site_label_H
_geom_hbond_atom_site_label_A
_geom_hbond_distance_DH
_geom_hbond_distance_HA
_geom_hbond_distance_DA
_geom_hbond_angle_DHA
_geom_hbond_site_symmetry_A
O2V H2V1 O1W 0.82 1.88 2.668(7) 160.1 .
O2W H2W1 O1P 0.82 1.85 2.658(5) 166.3 .
O2W H2W1 O2P 0.82 2.42 2.816(6) 110.9 .
O2X H2X1 O1Q 0.82 1.82 2.592(5) 156.4 .
O2X H2X1 O7Q 0.82 2.29 2.794(6) 119.8 .
O2Y H2Y1 O6Q 0.82 2.56 3.050(7) 119.9 .

loop_
_geom_torsion_atom_site_label_1
_geom_torsion_atom_site_label_2
_geom_torsion_atom_site_label_3
_geom_torsion_atom_site_label_4
_geom_torsion
_geom_torsion_site_symmetry_1
_geom_torsion_site_symmetry_2
_geom_torsion_site_symmetry_3
_geom_torsion_site_symmetry_4
_geom_torsion_publ_flag
O3A C4A C3A C2A -179.6(4) . . . . ?
C5A C4A C3A C2A 1.5(7) . . . . ?
C4A C3A C2A C1A -1.0(7) . . . . ?
C4A C3A C2A C7A 178.2(4) . . . . ?
C3A C2A C1A O1A -179.6(4) . . . . ?
C7A C2A C1A O1A 1.3(6) . . . . ?
C3A C2A C1A C6A 0.2(6) . . . . ?
C7A C2A C1A C6A -178.9(4) . . . . ?
C2A C1A C6A C5A 0.0(6) . . . . ?
O1A C1A C6A C5A 179.8(4) . . . . ?
C2A C1A C6A C7D 177.5(4) . . . 2_666 ?
O1A C1A C6A C7D -2.6(6) . . . 2_666 ?
O3A C4A C5A C6A 179.8(4) . . . . ?
C3A C4A C5A C6A -1.3(7) . . . . ?
C1A C6A C5A C4A 0.5(7) . . . . ?
C7D C6A C5A C4A -176.9(5) 2_666 . . . ?
C1A C2A C7A C6B 108.3(5) . . . . ?
C3A C2A C7A C6B -70.8(6) . . . . ?
O1A C12A C13A O2A 3.1(6) . . . . ?
O1A C12A C13A N1A -178.0(4) . . . . ?
O1A C12A C13A Sr1 20.8(3) . . . . ?
O1Z Sr1 C13A O2A 128.5(3) . . . . ?
O2B Sr1 C13A O2A -119.0(4) . . . . ?
O1X Sr1 C13A O2A -7.1(4) . . . . ?
O2C Sr1 C13A O2A -82.9(3) . . . . ?
O1A Sr1 C13A O2A 142.0(4) . . . . ?
O1B Sr1 C13A O2A -158.3(3) . . . . ?
O1C Sr1 C13A O2A -106.2(7) . . . . ?
O2D Sr1 C13A O2A 61.7(3) . . . . ?
C13B Sr1 C13A O2A -123.5(4) . . . . ?
O1Z Sr1 C13A N1A -167.4(9) . . . . ?
O2B Sr1 C13A N1A -54.9(9) . . . . ?
O2A Sr1 C13A N1A 64.1(10) . . . . ?
O1X Sr1 C13A N1A 57.0(9) . . . . ?
O2C Sr1 C13A N1A -18.8(10) . . . . ?
O1A Sr1 C13A N1A -153.9(10) . . . . ?
O1B Sr1 C13A N1A -94.2(9) . . . . ?
O1C Sr1 C13A N1A -42.1(15) . . . . ?
O2D Sr1 C13A N1A 125.8(9) . . . . ?
C13B Sr1 C13A N1A -59.5(9) . . . . ?
O1Z Sr1 C13A C12A -28.1(3) . . . . ?
O2B Sr1 C13A C12A 84.4(3) . . . . ?
O2A Sr1 C13A C12A -156.6(5) . . . . ?
O1X Sr1 C13A C12A -163.7(2) . . . . ?
O2C Sr1 C13A C12A 120.4(2) . . . . ?
O1A Sr1 C13A C12A -14.7(2) . . . . ?
O1B Sr1 C13A C12A 45.0(3) . . . . ?
O1C Sr1 C13A C12A 97.1(8) . . . . ?
O2D Sr1 C13A C12A -95.0(3) . . . . ?
C13B Sr1 C13A C12A 79.8(3) . . . . ?
O2A C13A N1A C16A -172.7(4) . . . . ?
C12A C13A N1A C16A 8.4(7) . . . . ?
Sr1 C13A N1A C16A 142.5(8) . . . . ?
O2A C13A N1A C14A 6.2(7) . . . . ?
C12A C13A N1A C14A -172.6(4) . . . . ?
Sr1 C13A N1A C14A -38.5(11) . . . . ?
C17A C16A N1A C13A 80.3(6) . . . . ?
C17A C16A N1A C14A -98.6(6) . . . . ?
C15A C14A N1A C13A -94.0(6) . . . . ?
C15A C14A N1A C16A 85.1(6) . . . . ?
C5A C4A O3A C8A -148.3(6) . . . . ?
C3A C4A O3A C8A 32.8(8) . . . . ?
C2A C1A O1A C12A 87.2(5) . . . . ?
C6A C1A O1A C12A -92.7(5) . . . . ?
C2A C1A O1A Sr1 -84.5(5) . . . . ?
C6A C1A O1A Sr1 95.6(4) . . . . ?
C13A C12A O1A C1A 157.4(4) . . . . ?
C13A C12A O1A Sr1 -29.3(4) . . . . ?
O1Z Sr1 O1A C1A -4.3(4) . . . . ?
O2B Sr1 O1A C1A 130.0(4) . . . . ?
O2A Sr1 O1A C1A -158.6(4) . . . . ?
O1X Sr1 O1A C1A -119.9(4) . . . . ?
O2C Sr1 O1A C1A 114.5(4) . . . . ?
O1B Sr1 O1A C1A 68.8(4) . . . . ?
O1C Sr1 O1A C1A 23.0(4) . . . . ?
O2D Sr1 O1A C1A -75.1(4) . . . . ?
C13A Sr1 O1A C1A -171.5(4) . . . . ?
C13B Sr1 O1A C1A 113.9(4) . . . . ?
O1Z Sr1 O1A C12A -175.8(3) . . . . ?
O2B Sr1 O1A C12A -41.5(3) . . . . ?
O2A Sr1 O1A C12A 30.0(3) . . . . ?
O1X Sr1 O1A C12A 68.6(3) . . . . ?
O2C Sr1 O1A C12A -56.9(3) . . . . ?
O1B Sr1 O1A C12A -102.6(3) . . . . ?
O1C Sr1 O1A C12A -148.4(3) . . . . ?
O2D Sr1 O1A C12A 113.5(3) . . . . ?
C13A Sr1 O1A C12A 17.1(3) . . . . ?
C13B Sr1 O1A C12A -57.5(3) . . . . ?
N1A C13A O2A Sr1 -151.3(4) . . . . ?
C12A C13A O2A Sr1 27.5(5) . . . . ?
O1Z Sr1 O2A C13A -60.5(4) . . . . ?
O2B Sr1 O2A C13A 52.2(3) . . . . ?
O1X Sr1 O2A C13A 173.2(4) . . . . ?
O2C Sr1 O2A C13A 104.2(3) . . . . ?
O1A Sr1 O2A C13A -30.1(3) . . . . ?
O1B Sr1 O2A C13A 24.2(4) . . . . ?
O1C Sr1 O2A C13A 146.5(3) . . . . ?
O2D Sr1 O2A C13A -116.9(4) . . . . ?
C13B Sr1 O2A C13A 53.2(3) . . . . ?
O3B C4B C3B C2B 176.2(4) . . . . ?
C5B C4B C3B C2B -2.9(7) . . . . ?
C4B C3B C2B C1B -0.4(6) . . . . ?
C4B C3B C2B C7B 177.9(4) . . . . ?
C3B C2B C1B C6B 4.5(6) . . . . ?
C7B C2B C1B C6B -173.8(4) . . . . ?
C3B C2B C1B O1B -173.8(4) . . . . ?
C7B C2B C1B O1B 8.0(6) . . . . ?
O1B C1B C6B C5B 172.9(4) . . . . ?
C2B C1B C6B C5B -5.3(6) . . . . ?
O1B C1B C6B C7A -8.9(6) . . . . ?
C2B C1B C6B C7A 172.9(4) . . . . ?
C2A C7A C6B C1B -100.2(5) . . . . ?
C2A C7A C6B C5B 78.0(6) . . . . ?
C1B C6B C5B C4B 2.0(6) . . . . ?
C7A C6B C5B C4B -176.2(4) . . . . ?
O3B C4B C5B C6B -177.0(4) . . . . ?
C3B C4B C5B C6B 2.0(7) . . . . ?
C3B C2B C7B C6C -83.4(5) . . . . ?
C1B C2B C7B C6C 94.9(5) . . . . ?
O1B C12B C13B O2B 0.1(7) . . . . ?
O1B C12B C13B N1B 178.7(4) . . . . ?
O1B C12B C13B Sr1 19.9(4) . . . . ?
O1Z Sr1 C13B O2B 122.7(4) . . . . ?
O2A Sr1 C13B O2B -3.1(4) . . . . ?
O1X Sr1 C13B O2B -86.5(4) . . . . ?
O2C Sr1 C13B O2B -121.9(4) . . . . ?
O1A Sr1 C13B O2B 57.7(4) . . . . ?
O1B Sr1 C13B O2B 139.0(5) . . . . ?
O1C Sr1 C13B O2B -164.7(4) . . . . ?
O2D Sr1 C13B O2B 28.7(7) . . . . ?
C13A Sr1 C13B O2B 12.2(4) . . . . ?
O1Z Sr1 C13B N1B -171.4(6) . . . . ?
O2B Sr1 C13B N1B 65.9(6) . . . . ?
O2A Sr1 C13B N1B 62.8(6) . . . . ?
O1X Sr1 C13B N1B -20.6(7) . . . . ?
O2C Sr1 C13B N1B -56.0(6) . . . . ?
O1A Sr1 C13B N1B 123.6(6) . . . . ?
O1B Sr1 C13B N1B -155.1(7) . . . . ?
O1C Sr1 C13B N1B -98.8(6) . . . . ?
O2D Sr1 C13B N1B 94.6(7) . . . . ?
C13A Sr1 C13B N1B 78.1(6) . . . . ?
O1Z Sr1 C13B C12B -30.2(3) . . . . ?
O2B Sr1 C13B C12B -152.9(6) . . . . ?
O2A Sr1 C13B C12B -156.1(3) . . . . ?
O1X Sr1 C13B C12B 120.5(3) . . . . ?
O2C Sr1 C13B C12B 85.2(3) . . . . ?
O1A Sr1 C13B C12B -95.3(3) . . . . ?
O1B Sr1 C13B C12B -14.0(2) . . . . ?
O1C Sr1 C13B C12B 42.4(3) . . . . ?
O2D Sr1 C13B C12B -124.3(4) . . . . ?
C13A Sr1 C13B C12B -140.7(3) . . . . ?
O2B C13B N1B C16B -174.3(5) . . . . ?
C12B C13B N1B C16B 7.1(8) . . . . ?
Sr1 C13B N1B C16B 142.2(5) . . . . ?
O2B C13B N1B C14B 8.1(8) . . . . ?
C12B C13B N1B C14B -170.5(5) . . . . ?
Sr1 C13B N1B C14B -35.4(9) . . . . ?
C17B C16B N1B C13B 93.0(7) . . . . ?
C17B C16B N1B C14B -89.5(7) . . . . ?
C15B C14B N1B C13B -87.5(7) . . . . ?
C15B C14B N1B C16B 94.9(7) . . . . ?
C3B C4B O3B C8B 177.6(5) . . . . ?
C5B C4B O3B C8B -3.4(7) . . . . ?
C6B C1B O1B C12B -87.0(5) . . . . ?
C2B C1B O1B C12B 91.3(5) . . . . ?
C6B C1B O1B Sr1 88.9(5) . . . . ?
C2B C1B O1B Sr1 -92.8(4) . . . . ?
C13B C12B O1B C1B 149.0(4) . . . . ?
C13B C12B O1B Sr1 -27.7(5) . . . . ?
O1Z Sr1 O1B C1B 4.6(4) . . . . ?
O2B Sr1 O1B C1B -145.8(4) . . . . ?
O2A Sr1 O1B C1B -116.0(4) . . . . ?
O1X Sr1 O1B C1B 119.0(4) . . . . ?
O2C Sr1 O1B C1B 140.7(4) . . . . ?
O1A Sr1 O1B C1B -69.8(4) . . . . ?
O1C Sr1 O1B C1B 80.1(4) . . . . ?
O2D Sr1 O1B C1B -7.0(4) . . . . ?
C13A Sr1 O1B C1B -108.4(4) . . . . ?
C13B Sr1 O1B C1B -159.6(4) . . . . ?
O1Z Sr1 O1B C12B -179.6(3) . . . . ?
O2B Sr1 O1B C12B 29.9(3) . . . . ?
O2A Sr1 O1B C12B 59.8(3) . . . . ?
O1X Sr1 O1B C12B -65.2(3) . . . . ?
O2C Sr1 O1B C12B -43.6(3) . . . . ?
O1A Sr1 O1B C12B 106.0(3) . . . . ?
O1C Sr1 O1B C12B -104.1(3) . . . . ?
O2D Sr1 O1B C12B 168.8(3) . . . . ?
C13A Sr1 O1B C12B 67.3(3) . . . . ?
C13B Sr1 O1B C12B 16.2(3) . . . . ?
N1B C13B O2B Sr1 -146.8(4) . . . . ?
C12B C13B O2B Sr1 31.8(7) . . . . ?
O1Z Sr1 O2B C13B -65.6(4) . . . . ?
O2A Sr1 O2B C13B 176.6(4) . . . . ?
O1X Sr1 O2B C13B 103.1(4) . . . . ?
O2C Sr1 O2B C13B 50.2(4) . . . . ?
O1A Sr1 O2B C13B -118.5(4) . . . . ?
O1B Sr1 O2B C13B -32.4(4) . . . . ?
O1C Sr1 O2B C13B 16.8(4) . . . . ?
O2D Sr1 O2B C13B -164.6(4) . . . . ?
C13A Sr1 O2B C13B -165.8(5) . . . . ?
O3C C4C C3C C2C 178.0(4) . . . . ?
C5C C4C C3C C2C -1.2(7) . . . . ?
C4C C3C C2C C1C 1.7(7) . . . . ?
C4C C3C C2C C7C -177.6(4) . . . . ?
C3C C2C C1C C6C -1.5(7) . . . . ?
C7C C2C C1C C6C 177.8(4) . . . . ?
C3C C2C C1C O1C 175.5(4) . . . . ?
C7C C2C C1C O1C -5.2(6) . . . . ?
O1C C1C C6C C5C -176.2(4) . . . . ?
C2C C1C C6C C5C 0.7(7) . . . . ?
O1C C1C C6C C7B 2.5(7) . . . . ?
C2C C1C C6C C7B 179.5(4) . . . . ?
C2B C7B C6C C1C -109.9(5) . . . . ?
C2B C7B C6C C5C 68.9(6) . . . . ?
O3C C4C C5C C6C -178.9(4) . . . . ?
C3C C4C C5C C6C 0.4(7) . . . . ?
C1C C6C C5C C4C -0.2(7) . . . . ?
C7B C6C C5C C4C -179.0(4) . . . . ?
C3C C2C C7C C6D -7.4(7) . . . . ?
C1C C2C C7C C6D 173.3(4) . . . . ?
O1C C12C C13C O2C 5.0(6) . . . . ?
O1C C12C C13C N1C -174.1(4) . . . . ?
O2C C13C N1C C16C -0.4(8) . . . . ?
C12C C13C N1C C16C 178.6(4) . . . . ?
O2C C13C N1C C14C 178.3(5) . . . . ?
C12C C13C N1C C14C -2.7(7) . . . . ?
C17C C16C N1C C13C -94.1(6) . . . . ?
C17C C16C N1C C14C 87.1(6) . . . . ?
C15C C14C N1C C13C -106.0(6) . . . . ?
C15C C14C N1C C16C 72.8(6) . . . . ?
C5C C4C O3C C8C 179.8(4) . . . . ?
C3C C4C O3C C8C 0.6(7) . . . . ?
C6C C1C O1C C12C -92.0(5) . . . . ?
C2C C1C O1C C12C 90.9(5) . . . . ?
C6C C1C O1C Sr1 90.5(4) . . . . ?
C2C C1C O1C Sr1 -86.5(5) . . . . ?
C13C C12C O1C C1C 158.0(4) . . . . ?
C13C C12C O1C Sr1 -24.3(5) . . . . ?
O1Z Sr1 O1C C1C -4.7(3) . . . . ?
O2B Sr1 O1C C1C -121.8(3) . . . . ?
O2A Sr1 O1C C1C 152.3(4) . . . . ?
O1X Sr1 O1C C1C 124.9(4) . . . . ?
O2C Sr1 O1C C1C -158.9(4) . . . . ?
O1A Sr1 O1C C1C -32.1(4) . . . . ?
O1B Sr1 O1C C1C -79.1(3) . . . . ?
O2D Sr1 O1C C1C 59.0(4) . . . . ?
C13A Sr1 O1C C1C -133.3(8) . . . . ?
C13B Sr1 O1C C1C -116.6(3) . . . . ?
O1Z Sr1 O1C C12C 178.0(3) . . . . ?
O2B Sr1 O1C C12C 60.9(3) . . . . ?
O2A Sr1 O1C C12C -25.0(5) . . . . ?
O1X Sr1 O1C C12C -52.5(3) . . . . ?
O2C Sr1 O1C C12C 23.8(3) . . . . ?
O1A Sr1 O1C C12C 150.6(3) . . . . ?
O1B Sr1 O1C C12C 103.5(3) . . . . ?
O2D Sr1 O1C C12C -118.3(3) . . . . ?
C13A Sr1 O1C C12C 49.4(9) . . . . ?
C13B Sr1 O1C C12C 66.0(3) . . . . ?
N1C C13C O2C Sr1 -161.5(3) . . . . ?
C12C C13C O2C Sr1 19.5(7) . . . . ?
O1Z Sr1 O2C C13C -52.2(4) . . . . ?
O2B Sr1 O2C C13C -166.4(4) . . . . ?
O2A Sr1 O2C C13C 142.7(4) . . . . ?
O1X Sr1 O2C C13C 62.4(4) . . . . ?
O1A Sr1 O2C C13C -150.5(4) . . . . ?
O1B Sr1 O2C C13C -103.4(4) . . . . ?
O1C Sr1 O2C C13C -22.8(4) . . . . ?
O2D Sr1 O2C C13C 44.2(5) . . . . ?
C13A Sr1 O2C C13C 162.0(4) . . . . ?
C13B Sr1 O2C C13C -149.8(5) . . . . ?
O3D C4D C3D C2D -180.0(5) . . . . ?
C5D C4D C3D C2D 1.1(8) . . . . ?
C4D C3D C2D C1D -0.2(8) . . . . ?
C4D C3D C2D C7D 175.4(5) . . . . ?
C3D C2D C1D O1D 177.0(5) . . . . ?
C7D C2D C1D O1D 1.5(8) . . . . ?
C3D C2D C1D C6D -0.9(8) . . . . ?
C7D C2D C1D C6D -176.4(5) . . . . ?
C2D C1D C6D C5D 1.1(8) . . . . ?
O1D C1D C6D C5D -176.9(5) . . . . ?
C2D C1D C6D C7C 179.1(5) . . . . ?
O1D C1D C6D C7C 1.2(7) . . . . ?
C2C C7C C6D C5D 72.6(7) . . . . ?
C2C C7C C6D C1D -105.4(6) . . . . ?
C1D C6D C5D C4D -0.1(8) . . . . ?
C7C C6D C5D C4D -178.2(5) . . . . ?
O3D C4D C5D C6D -180.0(5) . . . . ?
C3D C4D C5D C6D -1.0(8) . . . . ?
C3D C2D C7D C6A 68.3(6) . . . 2_666 ?
C1D C2D C7D C6A -116.3(5) . . . 2_666 ?
O1D C1DC C13D O2D -18.7(7) . . . . ?
O1D C1DC C13D N1D 161.2(4) . . . . ?
O2D C13D N1D C16D 5.9(8) . . . . ?
C1DC C13D N1D C16D -174.0(5) . . . . ?
O2D C13D N1D C14D -171.3(5) . . . . ?
C1DC C13D N1D C14D 8.8(7) . . . . ?
C17D C16D N1D C13D 116.3(6) . . . . ?
C17D C16D N1D C14D -66.3(7) . . . . ?
C15D C14D N1D C13D 113.4(6) . . . . ?
C15D C14D N1D C16D -63.9(6) . . . . ?
C5D C4D O3D C8D -170.7(5) . . . . ?
C3D C4D O3D C8D 10.4(8) . . . . ?
C2D C1D O1D C1DC 84.5(6) . . . . ?
C6D C1D O1D C1DC -97.6(5) . . . . ?
C13D C1DC O1D C1D 163.4(4) . . . . ?
N1D C13D O2D Sr1 79.0(6) . . . . ?
C1DC C13D O2D Sr1 -101.1(5) . . . . ?
O1Z Sr1 O2D C13D 148.4(4) . . . . ?
O2B Sr1 O2D C13D -95.2(4) . . . . ?
O2A Sr1 O2D C13D -77.9(4) . . . . ?
O1X Sr1 O2D C13D 12.9(4) . . . . ?
O2C Sr1 O2D C13D 31.2(5) . . . . ?
O1A Sr1 O2D C13D -138.8(4) . . . . ?
O1B Sr1 O2D C13D 160.1(4) . . . . ?
O1C Sr1 O2D C13D 83.5(4) . . . . ?
C13A Sr1 O2D C13D -94.3(4) . . . . ?
C13B Sr1 O2D C13D -110.0(5) . . . . ?
O1P C1P C2P C3P -175.7(5) . . . . ?
C6P C1P C2P C3P 5.9(7) . . . . ?
O1P C1P C2P N1P 3.9(7) . . . . ?
C6P C1P C2P N1P -174.5(4) . . . . ?
N1P C2P C3P C4P -179.0(4) . . . . ?
C1P C2P C3P C4P 0.6(8) . . . . ?
C2P C3P C4P C5P -4.5(8) . . . . ?
C2P C3P C4P N2P 175.7(5) . . . . ?
C3P C4P C5P C6P 1.2(8) . . . . ?
N2P C4P C5P C6P -179.0(5) . . . . ?
C4P C5P C6P C1P 6.5(8) . . . . ?
C4P C5P C6P N3P -177.4(5) . . . . ?
O1P C1P C6P C5P 172.0(5) . . . . ?
C2P C1P C6P C5P -9.5(7) . . . . ?
O1P C1P C6P N3P -3.9(8) . . . . ?
C2P C1P C6P N3P 174.5(5) . . . . ?
C3P C2P N1P O2P 152.5(5) . . . . ?
C1P C2P N1P O2P -27.2(6) . . . . ?
C3P C2P N1P O3P -27.2(6) . . . . ?
C1P C2P N1P O3P 153.1(4) . . . . ?
C3P C4P N2P O5P 168.9(6) . . . . ?
C5P C4P N2P O5P -10.9(8) . . . . ?
C3P C4P N2P O4P -11.1(8) . . . . ?
C5P C4P N2P O4P 169.1(5) . . . . ?
C5P C6P N3P O6P -42.9(8) . . . . ?
C1P C6P N3P O6P 133.4(6) . . . . ?
C5P C6P N3P O7P 135.3(5) . . . . ?
C1P C6P N3P O7P -48.3(7) . . . . ?
O1Q C1Q C2Q C3Q -179.6(6) . . . . ?
C6Q C1Q C2Q C3Q 1.9(8) . . . . ?
O1Q C1Q C2Q N1Q 0.3(8) . . . . ?
C6Q C1Q C2Q N1Q -178.2(5) . . . . ?
C1Q C2Q C3Q C4Q 0.6(9) . . . . ?
N1Q C2Q C3Q C4Q -179.3(5) . . . . ?
C2Q C3Q C4Q C5Q -2.4(9) . . . . ?
C2Q C3Q C4Q N2Q 176.5(5) . . . . ?
C3Q C4Q C5Q C6Q 1.5(9) . . . . ?
N2Q C4Q C5Q C6Q -177.4(5) . . . . ?
C4Q C5Q C6Q C1Q 1.4(9) . . . . ?
C4Q C5Q C6Q N3Q -179.6(5) . . . . ?
O1Q C1Q C6Q C5Q 178.8(6) . . . . ?
C2Q C1Q C6Q C5Q -2.9(8) . . . . ?
O1Q C1Q C6Q N3Q -0.2(9) . . . . ?
C2Q C1Q C6Q N3Q 178.1(5) . . . . ?
C3Q C2Q N1Q O3Q -75.0(7) . . . . ?
C1Q C2Q N1Q O3Q 105.1(5) . . . . ?
C3Q C2Q N1Q O2Q 105.0(6) . . . . ?
C1Q C2Q N1Q O2Q -75.0(6) . . . . ?
C5Q C4Q N2Q O5Q 2.7(8) . . . . ?
C3Q C4Q N2Q O5Q -176.2(5) . . . . ?
C5Q C4Q N2Q O4Q -177.4(5) . . . . ?
C3Q C4Q N2Q O4Q 3.6(8) . . . . ?
C5Q C6Q N3Q O6Q -0.7(8) . . . . ?
C1Q C6Q N3Q O6Q 178.4(6) . . . . ?
C5Q C6Q N3Q O7Q -175.6(6) . . . . ?
C1Q C6Q N3Q O7Q 3.5(8) . . . . ?
O2X C2X O1X Sr1 -140.9(4) . . . . ?
C1X C2X O1X Sr1 38.6(7) . . . . ?
O1Z Sr1 O1X C2X 168.6(4) . . . . ?
O2B Sr1 O1X C2X -0.2(4) . . . . ?
O2A Sr1 O1X C2X -60.9(4) . . . . ?
O2C Sr1 O1X C2X 50.7(4) . . . . ?
O1A Sr1 O1X C2X -93.7(4) . . . . ?
O1B Sr1 O1X C2X 72.5(5) . . . . ?
O1C Sr1 O1X C2X 110.7(4) . . . . ?
O2D Sr1 O1X C2X -141.9(4) . . . . ?
C13A Sr1 O1X C2X -58.7(4) . . . . ?
C13B Sr1 O1X C2X 20.0(4) . . . . ?
O2Z C2Z O1Z Sr1 -15.2(10) . . . . ?
C1Z C2Z O1Z Sr1 165.0(5) . . . . ?
O2B Sr1 O1Z C2Z -138.3(7) . . . . ?
O2A Sr1 O1Z C2Z -57.5(8) . . . . ?
O1X Sr1 O1Z C2Z 53.5(7) . . . . ?
O2C Sr1 O1Z C2Z 139.8(7) . . . . ?
O1A Sr1 O1Z C2Z -85.2(7) . . . . ?
O1B Sr1 O1Z C2Z -168.1(7) . . . . ?
O1C Sr1 O1Z C2Z 113.8(7) . . . . ?
O2D Sr1 O1Z C2Z 3.8(7) . . . . ?
C13A Sr1 O1Z C2Z -75.2(7) . . . . ?
C13B Sr1 O1Z C2Z -156.2(7) . . . . ?
